data_7237147
loop_
_publ_author_name
'Chinnam, Ajay Kumar'
'Petrutik, Natan'
'Wang, Kangcai'
'Shlomovich, Avital'
'Shamis, Olga'
'Tov, Daniel Shem'
'Su\'ceska, Muhamed'
'Yan, Qi-Long'
'Dobrovetsky, Roman'
'Gozin, Michael'

_publ_section_title
;
 Effects of closo-icosahedral periodoborane salts on hypergolic reactions
 of 70% H2O2 with energetic ionic liquids
;
_journal_issue 41
_journal_name_full 'Journal of Materials Chemistry A'
_journal_page_first 19989
_journal_paper_doi 10.1039/C8TA03780A
_journal_volume 6
_journal_year 2018
_chemical_formula_moiety 'B12 I12, 2(C15 H22 Fe N)'
_chemical_formula_sum 'C30 H44 B12 Fe2 I12 N2'
_chemical_formula_weight 2196.89
_space_group_crystal_system triclinic
_space_group_IT_number 2
_space_group_name_Hall '-P 1'
_space_group_name_H-M_alt 'P -1'
_atom_sites_solution_hydrogens geom
_atom_sites_solution_primary direct
_atom_sites_solution_secondary difmap
_audit_creation_method SHELXL-2014/7
_audit_update_record
;
2017-12-09 deposited with the CCDC.
2018-09-05 downloaded from the CCDC.
;
_cell_angle_alpha 61.3370(10)
_cell_angle_beta 69.0300(10)
_cell_angle_gamma 81.2370(10)
_cell_formula_units_Z 1
_cell_length_a 10.9499(4)
_cell_length_b 12.0570(5)
_cell_length_c 12.3471(4)
_cell_measurement_reflns_used 20439
_cell_measurement_temperature 110(2)
_cell_measurement_theta_max 28.463
_cell_measurement_theta_min 1.925
_cell_volume 1335.24(9)
_computing_cell_refinement 'Saint, Bruker-AXS'
_computing_data_collection 'Apex2, Bruker-AXS'
_computing_data_reduction 'Saint, Bruker-AXS'
_computing_structure_refinement 'SHELXL-2014/7 (Sheldrick, 2014)'
_computing_structure_solution 'SHELXT-2014 (Sheldrick, 2015)'
_diffrn_ambient_temperature 110(2)
_diffrn_detector_area_resol_mean 1.75
_diffrn_measured_fraction_theta_full 0.997
_diffrn_measured_fraction_theta_max 0.988
_diffrn_measurement_device_type 'ApexDuo, Bruker-AXS'
_diffrn_measurement_method '1 deg. \f and \w scans'
_diffrn_radiation_type MoK\a
_diffrn_radiation_wavelength 0.71073
_diffrn_reflns_av_R_equivalents 0.0349
_diffrn_reflns_av_unetI/netI 0.0368
_diffrn_reflns_Laue_measured_fraction_full 0.997
_diffrn_reflns_Laue_measured_fraction_max 0.988
_diffrn_reflns_limit_h_max 13
_diffrn_reflns_limit_h_min -14
_diffrn_reflns_limit_k_max 16
_diffrn_reflns_limit_k_min -16
_diffrn_reflns_limit_l_max 14
_diffrn_reflns_limit_l_min -16
_diffrn_reflns_number 20439
_diffrn_reflns_point_group_measured_fraction_full 0.997
_diffrn_reflns_point_group_measured_fraction_max 0.988
_diffrn_reflns_theta_full 25.242
_diffrn_reflns_theta_max 28.463
_diffrn_reflns_theta_min 1.925
_diffrn_source 'ImuS micro-focus'
_exptl_absorpt_coefficient_mu 7.507
_exptl_absorpt_correction_T_max 0.472
_exptl_absorpt_correction_T_min 0.243
_exptl_absorpt_correction_type multi-scan
_exptl_absorpt_process_details 'Sadabs, Bruker-AXS'
_exptl_crystal_colour colourless
_exptl_crystal_density_diffrn 2.732
_exptl_crystal_description prism
_exptl_crystal_F_000 986
_exptl_crystal_recrystallization_method 'Re-crystallisation from solvent: Acetonitrile'
_exptl_crystal_size_max 0.200
_exptl_crystal_size_mid 0.200
_exptl_crystal_size_min 0.100
_refine_diff_density_max 0.883
_refine_diff_density_min -0.804
_refine_diff_density_rms 0.160
_refine_ls_extinction_method none
_refine_ls_goodness_of_fit_ref 1.074
_refine_ls_hydrogen_treatment constr
_refine_ls_matrix_type full
_refine_ls_number_parameters 265
_refine_ls_number_reflns 6683
_refine_ls_number_restraints 0
_refine_ls_restrained_S_all 1.074
_refine_ls_R_factor_all 0.0232
_refine_ls_R_factor_gt 0.0214
_refine_ls_shift/su_max 0.001
_refine_ls_shift/su_mean 0.000
_refine_ls_structure_factor_coef Fsqd
_refine_ls_weighting_details 'w=1/[\s^2^(Fo^2^)+2.4646P] where P=(Fo^2^+2Fc^2^)/3'
_refine_ls_weighting_scheme calc
_refine_ls_wR_factor_gt 0.0499
_refine_ls_wR_factor_ref 0.0509
_reflns_Friedel_coverage 0.000
_reflns_number_gt 6307
_reflns_number_total 6683
_reflns_threshold_expression 'I > 2\s(I)'
_cod_data_source_file c8ta03780a3.cif
_cod_data_source_block goz23
_cod_database_code 7237147
_shelx_shelxl_version_number 2014/7
_shelx_space_group_comment
;
The symmetry employed for this shelxl refinement is uniquely defined
by the following loop, which should always be used as a source of
symmetry information in preference to the above space-group names.
They are only intended as comments.
;
_shelx_estimated_absorpt_t_min 0.315
_shelx_estimated_absorpt_t_max 0.521

loop_
_space_group_symop_operation_xyz
'x, y, z'
'-x, -y, -z'

loop_
_atom_site_label
_atom_site_type_symbol
_atom_site_fract_x
_atom_site_fract_y
_atom_site_fract_z
_atom_site_U_iso_or_equiv
_atom_site_adp_type
_atom_site_occupancy
_atom_site_site_symmetry_order
_atom_site_calc_flag
_atom_site_refinement_flags_posn
_atom_site_refinement_flags_adp
I1 I 0.36084(2) 0.81650(2) 0.49638(2) 0.01231(5) Uani 1 1 d . .
Fe1 Fe -0.09948(4) -0.13795(4) 0.77605(4) 0.00980(9) Uani 1 1 d . .
B1 B 0.4390(3) 0.6396(3) 0.4980(3) 0.0090(6) Uani 1 1 d . .
I2 I 0.16267(2) 0.59041(2) 0.45037(2) 0.01272(5) Uani 1 1 d . .
B2 B 0.3522(3) 0.5419(3) 0.4758(3) 0.0096(6) Uani 1 1 d . .
I3 I 0.20784(2) 0.47953(2) 0.80050(2) 0.01253(5) Uani 1 1 d . .
B3 B 0.3709(3) 0.4897(3) 0.6320(3) 0.0096(6) Uani 1 1 d . .
I4 I 0.56943(2) 0.59129(2) 0.73359(2) 0.01366(5) Uani 1 1 d . .
B4 B 0.5299(3) 0.5387(3) 0.6043(3) 0.0093(6) Uani 1 1 d . .
I5 I 0.75228(2) 0.77044(2) 0.34857(2) 0.01297(5) Uani 1 1 d . .
B5 B 0.6108(3) 0.6196(3) 0.4313(3) 0.0093(6) Uani 1 1 d . .
I6 I 0.50369(2) 0.77865(2) 0.16365(2) 0.01313(5) Uani 1 1 d . .
B6 B 0.5006(3) 0.6222(3) 0.3521(3) 0.0094(6) Uani 1 1 d . .
C7 C -0.1410(4) -0.1329(4) 0.6252(3) 0.0211(7) Uani 1 1 d . .
H7 H -0.1249 -0.0592 0.5362 0.025 Uiso 1 1 calc R U
C8 C -0.2569(3) -0.1575(3) 0.7343(3) 0.0182(7) Uani 1 1 d . .
H8 H -0.3366 -0.1044 0.7355 0.022 Uiso 1 1 calc R U
C9 C -0.2399(3) -0.2705(3) 0.8409(3) 0.0166(7) Uani 1 1 d . .
H9 H -0.3052 -0.3111 0.9307 0.020 Uiso 1 1 calc R U
C10 C -0.1132(3) -0.3152(3) 0.7982(4) 0.0196(7) Uani 1 1 d . .
H10 H -0.0738 -0.3930 0.8530 0.023 Uiso 1 1 calc R U
C11 C -0.0516(3) -0.2303(4) 0.6649(4) 0.0215(7) Uani 1 1 d . .
H11 H 0.0382 -0.2378 0.6089 0.026 Uiso 1 1 calc R U
C12 C -0.0460(3) 0.0416(3) 0.7212(3) 0.0175(7) Uani 1 1 d . .
H12 H -0.0480 0.1185 0.6388 0.021 Uiso 1 1 calc R U
C13 C -0.1511(3) -0.0061(3) 0.8412(3) 0.0168(7) Uani 1 1 d . .
H13 H -0.2392 0.0321 0.8583 0.020 Uiso 1 1 calc R U
C14 C -0.1089(3) -0.1184(3) 0.9339(3) 0.0129(6) Uani 1 1 d . .
H14 H -0.1621 -0.1724 1.0268 0.016 Uiso 1 1 calc R U
C15 C 0.0225(3) -0.1405(3) 0.8680(3) 0.0106(6) Uani 1 1 d . .
C16 C 0.0613(3) -0.0407(3) 0.7364(3) 0.0137(6) Uani 1 1 d . .
H16 H 0.1477 -0.0314 0.6672 0.016 Uiso 1 1 calc R U
C17 C 0.1044(3) -0.2515(3) 0.9202(3) 0.0113(6) Uani 1 1 d . .
H17A H 0.1683 -0.2630 0.8460 0.014 Uiso 1 1 calc R U
H17B H 0.0472 -0.3282 0.9769 0.014 Uiso 1 1 calc R U
N18 N 0.1789(3) -0.2400(2) 0.9982(3) 0.0122(5) Uani 1 1 d . .
C19 C 0.0823(3) -0.2335(3) 1.1172(3) 0.0193(7) Uani 1 1 d . .
H19A H 0.0333 -0.1553 1.0903 0.029 Uiso 1 1 calc R U
H19B H 0.1290 -0.2346 1.1721 0.029 Uiso 1 1 calc R U
H19C H 0.0215 -0.3064 1.1668 0.029 Uiso 1 1 calc R U
C20 C 0.2576(4) -0.3564(3) 1.0421(4) 0.0207(7) Uani 1 1 d . .
H20A H 0.3115 -0.3692 0.9665 0.031 Uiso 1 1 calc R U
H20B H 0.1985 -0.4298 1.1054 0.031 Uiso 1 1 calc R U
H20C H 0.3142 -0.3465 1.0831 0.031 Uiso 1 1 calc R U
C21 C 0.2665(3) -0.1220(3) 0.9199(3) 0.0133(6) Uani 1 1 d . .
H21A H 0.2123 -0.0473 0.8887 0.016 Uiso 1 1 calc R U
H21B H 0.3029 -0.1140 0.9786 0.016 Uiso 1 1 calc R U
C22 C 0.3779(3) -0.1203(3) 0.8042(4) 0.0218(7) Uani 1 1 d . .
H22A H 0.3434 -0.1317 0.7469 0.033 Uiso 1 1 calc R U
H22B H 0.4372 -0.1891 0.8345 0.033 Uiso 1 1 calc R U
H22C H 0.4257 -0.0392 0.7557 0.033 Uiso 1 1 calc R U

loop_
_atom_site_aniso_label
_atom_site_aniso_U_11
_atom_site_aniso_U_22
_atom_site_aniso_U_33
_atom_site_aniso_U_23
_atom_site_aniso_U_13
_atom_site_aniso_U_12
I1 0.01288(10) 0.00780(9) 0.01549(10) -0.00606(8) -0.00391(8) 0.00287(7)
Fe1 0.0098(2) 0.0112(2) 0.0111(2) -0.00647(17) -0.00511(16) 0.00197(16)
B1 0.0095(15) 0.0058(14) 0.0114(15) -0.0035(12) -0.0047(12) 0.0024(11)
I2 0.00841(9) 0.01447(10) 0.01767(10) -0.00803(8) -0.00720(8) 0.00335(7)
B2 0.0078(15) 0.0107(16) 0.0106(15) -0.0050(13) -0.0040(12) 0.0020(12)
I3 0.01050(10) 0.01242(10) 0.01090(9) -0.00558(8) 0.00102(7) -0.00013(7)
B3 0.0096(15) 0.0103(16) 0.0083(15) -0.0044(13) -0.0023(12) 0.0009(12)
I4 0.01693(10) 0.01505(10) 0.01617(10) -0.01050(8) -0.00997(8) 0.00410(8)
B4 0.0093(15) 0.0093(15) 0.0101(15) -0.0041(13) -0.0042(12) -0.0004(12)
I5 0.01039(10) 0.00953(10) 0.01696(10) -0.00541(8) -0.00191(7) -0.00315(7)
B5 0.0075(15) 0.0044(14) 0.0143(16) -0.0021(13) -0.0048(12) 0.0000(11)
I6 0.01510(10) 0.01078(10) 0.00958(9) -0.00136(8) -0.00513(7) 0.00174(7)
B6 0.0103(15) 0.0060(15) 0.0089(15) -0.0011(12) -0.0038(12) 0.0015(12)
C7 0.0239(18) 0.031(2) 0.0138(16) -0.0106(15) -0.0085(13) -0.0056(15)
C8 0.0142(16) 0.0234(18) 0.0237(18) -0.0124(15) -0.0121(13) 0.0026(13)
C9 0.0152(16) 0.0196(17) 0.0196(16) -0.0107(14) -0.0067(13) -0.0035(13)
C10 0.0222(18) 0.0162(17) 0.0313(19) -0.0157(15) -0.0148(15) 0.0032(13)
C11 0.0172(17) 0.032(2) 0.0264(18) -0.0244(17) -0.0039(14) 0.0011(14)
C12 0.0235(18) 0.0126(15) 0.0197(17) -0.0064(13) -0.0124(14) 0.0014(13)
C13 0.0172(16) 0.0172(16) 0.0215(17) -0.0129(14) -0.0087(13) 0.0051(13)
C14 0.0158(15) 0.0151(15) 0.0141(15) -0.0108(13) -0.0059(12) 0.0005(12)
C15 0.0114(14) 0.0115(14) 0.0111(14) -0.0061(12) -0.0046(11) 0.0001(11)
C16 0.0149(15) 0.0128(15) 0.0139(15) -0.0048(12) -0.0058(12) -0.0028(12)
C17 0.0118(14) 0.0105(14) 0.0146(15) -0.0062(12) -0.0068(12) 0.0003(11)
N18 0.0137(13) 0.0104(12) 0.0142(13) -0.0044(10) -0.0080(10) -0.0001(10)
C19 0.0208(17) 0.0235(18) 0.0127(15) -0.0076(14) -0.0040(13) -0.0038(14)
C20 0.0244(18) 0.0096(15) 0.0283(19) -0.0024(14) -0.0192(15) 0.0033(13)
C21 0.0124(15) 0.0123(15) 0.0168(15) -0.0062(12) -0.0068(12) -0.0009(11)
C22 0.0136(16) 0.0206(18) 0.0269(19) -0.0106(15) -0.0006(14) -0.0038(13)

loop_
_atom_type_symbol
_atom_type_description
_atom_type_scat_dispersion_real
_atom_type_scat_dispersion_imag
_atom_type_scat_source
C C 0.0033 0.0016 'International Tables Vol C Tables 4.2.6.8 and 6.1.1.4'
B B 0.0013 0.0007 'International Tables Vol C Tables 4.2.6.8 and 6.1.1.4'
I I -0.4742 1.8119 'International Tables Vol C Tables 4.2.6.8 and 6.1.1.4'
N N 0.0061 0.0033 'International Tables Vol C Tables 4.2.6.8 and 6.1.1.4'
Fe Fe 0.3463 0.8444 'International Tables Vol C Tables 4.2.6.8 and 6.1.1.4'
H H 0.0000 0.0000 'International Tables Vol C Tables 4.2.6.8 and 6.1.1.4'

loop_
_geom_angle_atom_site_label_1
_geom_angle_atom_site_label_2
_geom_angle_atom_site_label_3
_geom_angle
_geom_angle_site_symmetry_1
_geom_angle_site_symmetry_3
C15 Fe1 C13 69.46(13) . .
C15 Fe1 C14 41.32(12) . .
C13 Fe1 C14 41.29(13) . .
C15 Fe1 C7 154.06(14) . .
C13 Fe1 C7 125.56(15) . .
C14 Fe1 C7 163.40(14) . .
C15 Fe1 C8 164.36(13) . .
C13 Fe1 C8 105.22(14) . .
C14 Fe1 C8 125.24(14) . .
C7 Fe1 C8 40.75(14) . .
C15 Fe1 C11 120.17(14) . .
C13 Fe1 C11 164.48(15) . .
C14 Fe1 C11 153.80(15) . .
C7 Fe1 C11 40.72(15) . .
C8 Fe1 C11 68.63(14) . .
C15 Fe1 C10 109.11(14) . .
C13 Fe1 C10 151.95(14) . .
C14 Fe1 C10 118.85(14) . .
C7 Fe1 C10 68.22(15) . .
C8 Fe1 C10 68.27(14) . .
C11 Fe1 C10 40.64(15) . .
C15 Fe1 C16 41.22(12) . .
C13 Fe1 C16 68.99(13) . .
C14 Fe1 C16 69.30(13) . .
C7 Fe1 C16 119.24(13) . .
C8 Fe1 C16 152.10(13) . .
C11 Fe1 C16 109.36(14) . .
C10 Fe1 C16 129.42(14) . .
C15 Fe1 C12 68.99(13) . .
C13 Fe1 C12 40.76(14) . .
C14 Fe1 C12 68.96(13) . .
C7 Fe1 C12 107.43(14) . .
C8 Fe1 C12 117.21(14) . .
C11 Fe1 C12 128.10(15) . .
C10 Fe1 C12 166.80(15) . .
C16 Fe1 C12 40.70(13) . .
C15 Fe1 C9 127.65(13) . .
C13 Fe1 C9 116.77(14) . .
C14 Fe1 C9 106.60(13) . .
C7 Fe1 C9 68.21(14) . .
C8 Fe1 C9 40.44(14) . .
C11 Fe1 C9 68.44(14) . .
C10 Fe1 C9 40.60(14) . .
C16 Fe1 C9 166.82(14) . .
C12 Fe1 C9 150.86(14) . .
B6 B1 B2 59.96(19) . .
B6 B1 B3 108.0(2) . .
B2 B1 B3 60.28(19) . .
B6 B1 B5 60.11(19) . .
B2 B1 B5 107.9(2) . .
B3 B1 B5 107.4(2) . .
B6 B1 B4 108.2(2) . .
B2 B1 B4 108.2(2) . .
B3 B1 B4 59.68(18) . .
B5 B1 B4 59.85(19) . .
B6 B1 I1 121.7(2) . .
B2 B1 I1 121.5(2) . .
B3 B1 I1 121.8(2) . .
B5 B1 I1 122.1(2) . .
B4 B1 I1 121.7(2) . .
B6 B2 B1 59.93(19) . .
B6 B2 B4 60.29(19) . 2_666
B1 B2 B4 108.1(2) . 2_666
B6 B2 B5 108.1(2) . 2_666
B1 B2 B5 107.8(2) . 2_666
B4 B2 B5 59.93(19) 2_666 2_666
B6 B2 B3 107.8(2) . .
B1 B2 B3 59.97(19) . .
B4 B2 B3 107.5(2) 2_666 .
B5 B2 B3 59.53(19) 2_666 .
B6 B2 I2 123.1(2) . .
B1 B2 I2 122.3(2) . .
B4 B2 I2 122.1(2) 2_666 .
B5 B2 I2 120.5(2) 2_666 .
B3 B2 I2 121.0(2) . .
B5 B3 B4 108.5(2) 2_666 .
B5 B3 B6 60.23(19) 2_666 2_666
B4 B3 B6 60.35(19) . 2_666
B5 B3 B1 108.1(2) 2_666 .
B4 B3 B1 60.26(19) . .
B6 B3 B1 108.5(2) 2_666 .
B5 B3 B2 60.11(19) 2_666 .
B4 B3 B2 108.2(2) . .
B6 B3 B2 108.4(2) 2_666 .
B1 B3 B2 59.75(19) . .
B5 B3 I3 122.7(2) 2_666 .
B4 B3 I3 120.4(2) . .
B6 B3 I3 121.6(2) 2_666 .
B1 B3 I3 120.8(2) . .
B2 B3 I3 122.1(2) . .
B3 B4 B5 107.9(2) . .
B3 B4 B2 107.7(2) . 2_666
B5 B4 B2 60.08(19) . 2_666
B3 B4 B1 60.05(19) . .
B5 B4 B1 60.01(18) . .
B2 B4 B1 108.1(2) 2_666 .
B3 B4 B6 59.94(19) . 2_666
B5 B4 B6 107.7(2) . 2_666
B2 B4 B6 59.69(19) 2_666 2_666
B1 B4 B6 108.0(2) . 2_666
B3 B4 I4 122.5(2) . .
B5 B4 I4 120.8(2) . .
B2 B4 I4 121.6(2) 2_666 .
B1 B4 I4 121.1(2) . .
B6 B4 I4 122.8(2) 2_666 .
B3 B5 B4 108.2(2) 2_666 .
B3 B5 B6 60.07(19) 2_666 .
B4 B5 B6 108.1(2) . .
B3 B5 B2 60.36(19) 2_666 2_666
B4 B5 B2 59.99(19) . 2_666
B6 B5 B2 108.5(2) . 2_666
B3 B5 B1 107.8(2) 2_666 .
B4 B5 B1 60.14(19) . .
B6 B5 B1 59.71(19) . .
B2 B5 B1 108.1(2) 2_666 .
B3 B5 I5 122.7(2) 2_666 .
B4 B5 I5 120.2(2) . .
B6 B5 I5 122.9(2) . .
B2 B5 I5 120.8(2) 2_666 .
B1 B5 I5 121.6(2) . .
B1 B6 B2 60.10(19) . .
B1 B6 B3 107.9(2) . 2_666
B2 B6 B3 107.8(2) . 2_666
B1 B6 B5 60.18(19) . .
B2 B6 B5 108.1(2) . .
B3 B6 B5 59.70(19) 2_666 .
B1 B6 B4 108.0(2) . 2_666
B2 B6 B4 60.02(19) . 2_666
B3 B6 B4 59.72(19) 2_666 2_666
B5 B6 B4 107.6(2) . 2_666
B1 B6 I6 121.6(2) . .
B2 B6 I6 122.2(2) . .
B3 B6 I6 121.6(2) 2_666 .
B5 B6 I6 121.2(2) . .
B4 B6 I6 122.3(2) 2_666 .
C11 C7 C8 108.2(3) . .
C11 C7 Fe1 69.7(2) . .
C8 C7 Fe1 69.66(19) . .
C11 C7 H7 125.9 . .
C8 C7 H7 125.9 . .
Fe1 C7 H7 125.9 . .
C9 C8 C7 108.0(3) . .
C9 C8 Fe1 70.06(19) . .
C7 C8 Fe1 69.59(19) . .
C9 C8 H8 126.0 . .
C7 C8 H8 126.0 . .
Fe1 C8 H8 126.0 . .
C8 C9 C10 108.0(3) . .
C8 C9 Fe1 69.50(18) . .
C10 C9 Fe1 69.44(19) . .
C8 C9 H9 126.0 . .
C10 C9 H9 126.0 . .
Fe1 C9 H9 126.0 . .
C11 C10 C9 108.4(3) . .
C11 C10 Fe1 69.68(19) . .
C9 C10 Fe1 69.97(19) . .
C11 C10 H10 125.8 . .
C9 C10 H10 125.8 . .
Fe1 C10 H10 125.8 . .
C10 C11 C7 107.5(3) . .
C10 C11 Fe1 69.69(19) . .
C7 C11 Fe1 69.6(2) . .
C10 C11 H11 126.2 . .
C7 C11 H11 126.2 . .
Fe1 C11 H11 126.2 . .
C13 C12 C16 108.6(3) . .
C13 C12 Fe1 69.07(19) . .
C16 C12 Fe1 69.58(18) . .
C13 C12 H12 125.7 . .
C16 C12 H12 125.7 . .
Fe1 C12 H12 125.7 . .
C12 C13 C14 108.2(3) . .
C12 C13 Fe1 70.17(19) . .
C14 C13 Fe1 69.61(18) . .
C12 C13 H13 125.9 . .
C14 C13 H13 125.9 . .
Fe1 C13 H13 125.9 . .
C13 C14 C15 107.4(3) . .
C13 C14 Fe1 69.11(18) . .
C15 C14 Fe1 69.01(17) . .
C13 C14 H14 126.3 . .
C15 C14 H14 126.3 . .
Fe1 C14 H14 126.3 . .
C16 C15 C14 108.0(3) . .
C16 C15 C17 124.3(3) . .
C14 C15 C17 127.5(3) . .
C16 C15 Fe1 69.95(17) . .
C14 C15 Fe1 69.67(18) . .
C17 C15 Fe1 122.5(2) . .
C12 C16 C15 107.8(3) . .
C12 C16 Fe1 69.72(18) . .
C15 C16 Fe1 68.83(17) . .
C12 C16 H16 126.1 . .
C15 C16 H16 126.1 . .
Fe1 C16 H16 126.1 . .
C15 C17 N18 114.3(3) . .
C15 C17 H17A 108.7 . .
N18 C17 H17A 108.7 . .
C15 C17 H17B 108.7 . .
N18 C17 H17B 108.7 . .
H17A C17 H17B 107.6 . .
C20 N18 C19 108.4(3) . .
C20 N18 C21 110.7(2) . .
C19 N18 C21 108.0(2) . .
C20 N18 C17 108.2(2) . .
C19 N18 C17 109.0(2) . .
C21 N18 C17 112.4(2) . .
N18 C19 H19A 109.5 . .
N18 C19 H19B 109.5 . .
H19A C19 H19B 109.5 . .
N18 C19 H19C 109.5 . .
H19A C19 H19C 109.5 . .
H19B C19 H19C 109.5 . .
N18 C20 H20A 109.5 . .
N18 C20 H20B 109.5 . .
H20A C20 H20B 109.5 . .
N18 C20 H20C 109.5 . .
H20A C20 H20C 109.5 . .
H20B C20 H20C 109.5 . .
C22 C21 N18 114.6(3) . .
C22 C21 H21A 108.6 . .
N18 C21 H21A 108.6 . .
C22 C21 H21B 108.6 . .
N18 C21 H21B 108.6 . .
H21A C21 H21B 107.6 . .
C21 C22 H22A 109.5 . .
C21 C22 H22B 109.5 . .
H22A C22 H22B 109.5 . .
C21 C22 H22C 109.5 . .
H22A C22 H22C 109.5 . .
H22B C22 H22C 109.5 . .

loop_
_geom_bond_atom_site_label_1
_geom_bond_atom_site_label_2
_geom_bond_distance
_geom_bond_site_symmetry_2
I1 B1 2.168(3) .
Fe1 C15 2.028(3) .
Fe1 C13 2.031(3) .
Fe1 C14 2.037(3) .
Fe1 C7 2.041(3) .
Fe1 C8 2.042(3) .
Fe1 C11 2.042(3) .
Fe1 C10 2.042(3) .
Fe1 C16 2.043(3) .
Fe1 C12 2.045(3) .
Fe1 C9 2.049(3) .
B1 B6 1.786(5) .
B1 B2 1.790(5) .
B1 B3 1.793(5) .
B1 B5 1.795(5) .
B1 B4 1.797(5) .
I2 B2 2.160(3) .
B2 B6 1.787(5) .
B2 B4 1.793(5) 2_666
B2 B5 1.795(5) 2_666
B2 B3 1.799(5) .
I3 B3 2.167(3) .
B3 B5 1.784(5) 2_666
B3 B4 1.787(5) .
B3 B6 1.791(5) 2_666
I4 B4 2.164(3) .
B4 B5 1.792(5) .
B4 B2 1.793(5) 2_666
B4 B6 1.798(5) 2_666
I5 B5 2.167(3) .
B5 B3 1.784(5) 2_666
B5 B6 1.794(5) .
B5 B2 1.795(5) 2_666
I6 B6 2.174(3) .
B6 B3 1.791(5) 2_666
B6 B4 1.798(5) 2_666
C7 C11 1.421(5) .
C7 C8 1.422(5) .
C7 H7 1.0000 .
C8 C9 1.414(5) .
C8 H8 1.0000 .
C9 C10 1.419(5) .
C9 H9 1.0000 .
C10 C11 1.418(5) .
C10 H10 1.0000 .
C11 H11 1.0000 .
C12 C13 1.420(5) .
C12 C16 1.422(5) .
C12 H12 1.0000 .
C13 C14 1.434(5) .
C13 H13 1.0000 .
C14 C15 1.434(4) .
C14 H14 1.0000 .
C15 C16 1.433(4) .
C15 C17 1.494(4) .
C16 H16 1.0000 .
C17 N18 1.529(4) .
C17 H17A 0.9900 .
C17 H17B 0.9900 .
N18 C20 1.497(4) .
N18 C19 1.502(4) .
N18 C21 1.520(4) .
C19 H19A 0.9800 .
C19 H19B 0.9800 .
C19 H19C 0.9800 .
C20 H20A 0.9800 .
C20 H20B 0.9800 .
C20 H20C 0.9800 .
C21 C22 1.504(5) .
C21 H21A 0.9900 .
C21 H21B 0.9900 .
C22 H22A 0.9800 .
C22 H22B 0.9800 .
C22 H22C 0.9800 .

loop_
_geom_torsion_atom_site_label_1
_geom_torsion_atom_site_label_2
_geom_torsion_atom_site_label_3
_geom_torsion_atom_site_label_4
_geom_torsion
_geom_torsion_site_symmetry_1
_geom_torsion_site_symmetry_4
B3 B1 B2 B6 -137.9(2) . .
B5 B1 B2 B6 -37.6(2) . .
B4 B1 B2 B6 -100.9(2) . .
I1 B1 B2 B6 111.0(2) . .
B6 B1 B2 B4 37.7(2) . 2_666
B3 B1 B2 B4 -100.1(2) . 2_666
B5 B1 B2 B4 0.1(3) . 2_666
B4 B1 B2 B4 -63.2(3) . 2_666
I1 B1 B2 B4 148.7(2) . 2_666
B6 B1 B2 B5 101.0(3) . 2_666
B3 B1 B2 B5 -36.8(2) . 2_666
B5 B1 B2 B5 63.4(3) . 2_666
B4 B1 B2 B5 0.1(3) . 2_666
I1 B1 B2 B5 -148.0(2) . 2_666
B6 B1 B2 B3 137.9(2) . .
B5 B1 B2 B3 100.3(2) . .
B4 B1 B2 B3 37.0(2) . .
I1 B1 B2 B3 -111.2(2) . .
B6 B1 B2 I2 -112.4(3) . .
B3 B1 B2 I2 109.7(3) . .
B5 B1 B2 I2 -150.0(2) . .
B4 B1 B2 I2 146.7(2) . .
I1 B1 B2 I2 -1.5(3) . .
B6 B1 B3 B5 -0.5(3) . 2_666
B2 B1 B3 B5 37.1(2) . 2_666
B5 B1 B3 B5 -63.9(3) . 2_666
B4 B1 B3 B5 -101.4(3) . 2_666
I1 B1 B3 B5 147.9(2) . 2_666
B6 B1 B3 B4 100.9(3) . .
B2 B1 B3 B4 138.6(2) . .
B5 B1 B3 B4 37.5(2) . .
I1 B1 B3 B4 -110.7(3) . .
B6 B1 B3 B6 63.3(3) . 2_666
B2 B1 B3 B6 100.9(3) . 2_666
B5 B1 B3 B6 -0.1(3) . 2_666
B4 B1 B3 B6 -37.6(2) . 2_666
I1 B1 B3 B6 -148.3(2) . 2_666
B6 B1 B3 B2 -37.6(2) . .
B5 B1 B3 B2 -101.1(3) . .
B4 B1 B3 B2 -138.6(2) . .
I1 B1 B3 B2 110.8(3) . .
B6 B1 B3 I3 -149.3(2) . .
B2 B1 B3 I3 -111.6(3) . .
B5 B1 B3 I3 147.3(2) . .
B4 B1 B3 I3 109.8(3) . .
I1 B1 B3 I3 -0.9(3) . .
B6 B2 B3 B5 -101.0(3) . 2_666
B1 B2 B3 B5 -138.5(2) . 2_666
B4 B2 B3 B5 -37.4(2) 2_666 2_666
I2 B2 B3 B5 109.5(2) . 2_666
B6 B2 B3 B4 0.3(3) . .
B1 B2 B3 B4 -37.2(2) . .
B4 B2 B3 B4 63.9(3) 2_666 .
B5 B2 B3 B4 101.3(3) 2_666 .
I2 B2 B3 B4 -149.1(2) . .
B6 B2 B3 B6 -63.6(3) . 2_666
B1 B2 B3 B6 -101.1(2) . 2_666
B4 B2 B3 B6 0.0(3) 2_666 2_666
B5 B2 B3 B6 37.4(2) 2_666 2_666
I2 B2 B3 B6 146.9(2) . 2_666
B6 B2 B3 B1 37.6(2) . .
B4 B2 B3 B1 101.2(2) 2_666 .
B5 B2 B3 B1 138.5(2) 2_666 .
I2 B2 B3 B1 -111.9(3) . .
B6 B2 B3 I3 147.0(2) . .
B1 B2 B3 I3 109.5(3) . .
B4 B2 B3 I3 -149.4(2) 2_666 .
B5 B2 B3 I3 -112.0(2) 2_666 .
I2 B2 B3 I3 -2.5(3) . .
B5 B3 B4 B5 63.0(3) 2_666 .
B6 B3 B4 B5 100.6(3) 2_666 .
B1 B3 B4 B5 -37.7(2) . .
B2 B3 B4 B5 -0.7(3) . .
I3 B3 B4 B5 -148.0(2) . .
B5 B3 B4 B2 -0.4(3) 2_666 2_666
B6 B3 B4 B2 37.1(2) 2_666 2_666
B1 B3 B4 B2 -101.1(2) . 2_666
B2 B3 B4 B2 -64.1(3) . 2_666
I3 B3 B4 B2 148.6(2) . 2_666
B5 B3 B4 B1 100.7(3) 2_666 .
B6 B3 B4 B1 138.2(2) 2_666 .
B2 B3 B4 B1 37.0(2) . .
I3 B3 B4 B1 -110.3(2) . .
B5 B3 B4 B6 -37.5(2) 2_666 2_666
B1 B3 B4 B6 -138.2(2) . 2_666
B2 B3 B4 B6 -101.2(3) . 2_666
I3 B3 B4 B6 111.4(2) . 2_666
B5 B3 B4 I4 -149.4(2) 2_666 .
B6 B3 B4 I4 -111.9(3) 2_666 .
B1 B3 B4 I4 109.9(3) . .
B2 B3 B4 I4 146.9(2) . .
I3 B3 B4 I4 -0.4(3) . .
B6 B1 B4 B3 -100.7(2) . .
B2 B1 B4 B3 -37.2(2) . .
B5 B1 B4 B3 -137.8(2) . .
I1 B1 B4 B3 110.9(2) . .
B6 B1 B4 B5 37.1(2) . .
B2 B1 B4 B5 100.6(3) . .
B3 B1 B4 B5 137.8(2) . .
I1 B1 B4 B5 -111.3(2) . .
B6 B1 B4 B2 -0.2(3) . 2_666
B2 B1 B4 B2 63.2(3) . 2_666
B3 B1 B4 B2 100.4(2) . 2_666
B5 B1 B4 B2 -37.4(2) . 2_666
I1 B1 B4 B2 -148.7(2) . 2_666
B6 B1 B4 B6 -63.4(3) . 2_666
B2 B1 B4 B6 0.1(3) . 2_666
B3 B1 B4 B6 37.3(2) . 2_666
B5 B1 B4 B6 -100.5(3) . 2_666
I1 B1 B4 B6 148.2(2) . 2_666
B6 B1 B4 I4 147.2(2) . .
B2 B1 B4 I4 -149.4(2) . .
B3 B1 B4 I4 -112.2(2) . .
B5 B1 B4 I4 110.0(2) . .
I1 B1 B4 I4 -1.3(3) . .
B3 B4 B5 B3 -62.8(3) . 2_666
B2 B4 B5 B3 37.7(2) 2_666 2_666
B1 B4 B5 B3 -100.5(2) . 2_666
B6 B4 B5 B3 0.5(3) 2_666 2_666
I4 B4 B5 B3 148.9(2) . 2_666
B3 B4 B5 B6 0.7(3) . .
B2 B4 B5 B6 101.3(3) 2_666 .
B1 B4 B5 B6 -36.9(2) . .
B6 B4 B5 B6 64.0(3) 2_666 .
I4 B4 B5 B6 -147.5(2) . .
B3 B4 B5 B2 -100.6(2) . 2_666
B1 B4 B5 B2 -138.3(2) . 2_666
B6 B4 B5 B2 -37.3(2) 2_666 2_666
I4 B4 B5 B2 111.2(3) . 2_666
B3 B4 B5 B1 37.7(2) . .
B2 B4 B5 B1 138.3(2) 2_666 .
B6 B4 B5 B1 101.0(2) 2_666 .
I4 B4 B5 B1 -110.5(2) . .
B3 B4 B5 I5 149.1(2) . .
B2 B4 B5 I5 -110.4(2) 2_666 .
B1 B4 B5 I5 111.4(2) . .
B6 B4 B5 I5 -147.6(2) 2_666 .
I4 B4 B5 I5 0.8(3) . .
B6 B1 B5 B3 -37.4(2) . 2_666
B2 B1 B5 B3 0.1(3) . 2_666
B3 B1 B5 B3 63.8(3) . 2_666
B4 B1 B5 B3 101.2(2) . 2_666
I1 B1 B5 B3 -148.2(2) . 2_666
B6 B1 B5 B4 -138.6(2) . .
B2 B1 B5 B4 -101.0(2) . .
B3 B1 B5 B4 -37.4(2) . .
I1 B1 B5 B4 110.6(3) . .
B2 B1 B5 B6 37.6(2) . .
B3 B1 B5 B6 101.2(2) . .
B4 B1 B5 B6 138.6(2) . .
I1 B1 B5 B6 -110.8(3) . .
B6 B1 B5 B2 -101.2(3) . 2_666
B2 B1 B5 B2 -63.7(3) . 2_666
B3 B1 B5 B2 -0.1(3) . 2_666
B4 B1 B5 B2 37.4(2) . 2_666
I1 B1 B5 B2 148.0(2) . 2_666
B6 B1 B5 I5 112.3(3) . .
B2 B1 B5 I5 149.8(2) . .
B3 B1 B5 I5 -146.6(2) . .
B4 B1 B5 I5 -109.2(3) . .
I1 B1 B5 I5 1.5(3) . .
B3 B1 B6 B2 37.8(2) . .
B5 B1 B6 B2 137.9(2) . .
B4 B1 B6 B2 100.9(2) . .
I1 B1 B6 B2 -110.6(2) . .
B2 B1 B6 B3 -100.7(2) . 2_666
B3 B1 B6 B3 -62.9(3) . 2_666
B5 B1 B6 B3 37.3(2) . 2_666
B4 B1 B6 B3 0.2(3) . 2_666
I1 B1 B6 B3 148.7(2) . 2_666
B2 B1 B6 B5 -137.9(2) . .
B3 B1 B6 B5 -100.2(2) . .
B4 B1 B6 B5 -37.0(2) . .
I1 B1 B6 B5 111.4(2) . .
B2 B1 B6 B4 -37.6(2) . 2_666
B3 B1 B6 B4 0.2(3) . 2_666
B5 B1 B6 B4 100.4(2) . 2_666
B4 B1 B6 B4 63.3(3) . 2_666
I1 B1 B6 B4 -148.2(2) . 2_666
B2 B1 B6 I6 111.7(3) . .
B3 B1 B6 I6 149.4(2) . .
B5 B1 B6 I6 -110.4(2) . .
B4 B1 B6 I6 -147.4(2) . .
I1 B1 B6 I6 1.0(3) . .
B4 B2 B6 B1 -138.0(2) 2_666 .
B5 B2 B6 B1 -100.5(3) 2_666 .
B3 B2 B6 B1 -37.6(2) . .
I2 B2 B6 B1 111.1(3) . .
B1 B2 B6 B3 100.8(3) . 2_666
B4 B2 B6 B3 -37.2(2) 2_666 2_666
B5 B2 B6 B3 0.3(3) 2_666 2_666
B3 B2 B6 B3 63.2(3) . 2_666
I2 B2 B6 B3 -148.1(2) . 2_666
B1 B2 B6 B5 37.7(2) . .
B4 B2 B6 B5 -100.3(2) 2_666 .
B5 B2 B6 B5 -62.8(3) 2_666 .
B3 B2 B6 B5 0.1(3) . .
I2 B2 B6 B5 148.8(2) . .
B1 B2 B6 B4 138.0(2) . 2_666
B5 B2 B6 B4 37.5(2) 2_666 2_666
B3 B2 B6 B4 100.4(3) . 2_666
I2 B2 B6 B4 -110.9(3) . 2_666
B1 B2 B6 I6 -110.6(3) . .
B4 B2 B6 I6 111.5(3) 2_666 .
B5 B2 B6 I6 149.0(2) 2_666 .
B3 B2 B6 I6 -148.1(2) . .
I2 B2 B6 I6 0.5(4) . .
B3 B5 B6 B1 138.1(2) 2_666 .
B4 B5 B6 B1 37.1(2) . .
B2 B5 B6 B1 100.7(2) 2_666 .
I5 B5 B6 B1 -110.2(3) . .
B3 B5 B6 B2 100.5(2) 2_666 .
B4 B5 B6 B2 -0.5(3) . .
B2 B5 B6 B2 63.0(3) 2_666 .
B1 B5 B6 B2 -37.7(2) . .
I5 B5 B6 B2 -147.8(2) . .
B4 B5 B6 B3 -101.0(2) . 2_666
B2 B5 B6 B3 -37.5(2) 2_666 2_666
B1 B5 B6 B3 -138.1(2) . 2_666
I5 B5 B6 B3 111.7(3) . 2_666
B3 B5 B6 B4 37.1(2) 2_666 2_666
B4 B5 B6 B4 -63.9(3) . 2_666
B2 B5 B6 B4 -0.4(3) 2_666 2_666
B1 B5 B6 B4 -101.0(2) . 2_666
I5 B5 B6 B4 148.8(2) . 2_666
B3 B5 B6 I6 -110.9(2) 2_666 .
B4 B5 B6 I6 148.1(2) . .
B2 B5 B6 I6 -148.3(2) 2_666 .
B1 B5 B6 I6 111.0(2) . .
I5 B5 B6 I6 0.8(4) . .
C11 C7 C8 C9 -0.6(4) . .
Fe1 C7 C8 C9 -59.8(2) . .
C11 C7 C8 Fe1 59.2(2) . .
C7 C8 C9 C10 0.5(4) . .
Fe1 C8 C9 C10 -59.0(2) . .
C7 C8 C9 Fe1 59.5(2) . .
C8 C9 C10 C11 -0.3(4) . .
Fe1 C9 C10 C11 -59.3(2) . .
C8 C9 C10 Fe1 59.0(2) . .
C9 C10 C11 C7 -0.1(4) . .
Fe1 C10 C11 C7 -59.6(2) . .
C9 C10 C11 Fe1 59.5(2) . .
C8 C7 C11 C10 0.4(4) . .
Fe1 C7 C11 C10 59.6(2) . .
C8 C7 C11 Fe1 -59.2(2) . .
C16 C12 C13 C14 1.0(4) . .
Fe1 C12 C13 C14 59.5(2) . .
C16 C12 C13 Fe1 -58.5(2) . .
C12 C13 C14 C15 -1.3(4) . .
Fe1 C13 C14 C15 58.5(2) . .
C12 C13 C14 Fe1 -59.8(2) . .
C13 C14 C15 C16 1.1(3) . .
Fe1 C14 C15 C16 59.7(2) . .
C13 C14 C15 C17 -174.6(3) . .
Fe1 C14 C15 C17 -116.0(3) . .
C13 C14 C15 Fe1 -58.6(2) . .
C13 C12 C16 C15 -0.3(4) . .
Fe1 C12 C16 C15 -58.5(2) . .
C13 C12 C16 Fe1 58.2(2) . .
C14 C15 C16 C12 -0.5(4) . .
C17 C15 C16 C12 175.3(3) . .
Fe1 C15 C16 C12 59.0(2) . .
C14 C15 C16 Fe1 -59.5(2) . .
C17 C15 C16 Fe1 116.3(3) . .
C16 C15 C17 N18 99.3(3) . .
C14 C15 C17 N18 -85.8(4) . .
Fe1 C15 C17 N18 -174.02(19) . .
C15 C17 N18 C20 -179.1(3) . .
C15 C17 N18 C19 63.1(3) . .
C15 C17 N18 C21 -56.6(3) . .
C20 N18 C21 C22 55.5(4) . .
C19 N18 C21 C22 174.1(3) . .
C17 N18 C21 C22 -65.6(3) . .
